data_1515787
loop_
_publ_author_name
'Gale, Philip A.'
'Hiscock, Jennifer R.'
'Jie, Chen Zhu'
'Hursthouse, Michael B.'
'Light, Mark E.'

_publ_section_title
;
 Acyclic indole and carbazole-based sulfate receptors
;
_journal_issue 2
_journal_name_full 'Chemical Science'
_journal_page_first 215
_journal_paper_doi 10.1039/c0sc00202j
_journal_volume 1
_journal_year 2010
_chemical_formula_sum 'C67 H98 N10 O7 S'
_chemical_formula_weight 1187.61
_chemical_name_systematic
;
?
;
_space_group_IT_number 2
_symmetry_cell_setting triclinic
_symmetry_space_group_name_Hall '-P 1'
_symmetry_space_group_name_H-M 'P -1'
_atom_sites_solution_hydrogens geom
_atom_sites_solution_primary direct
_atom_sites_solution_secondary difmap
_audit_creation_method SHELXL-97
_cell_angle_alpha 88.1703(11)
_cell_angle_beta 85.7351(12)
_cell_angle_gamma 82.7653(13)
_cell_formula_units_Z 2
_cell_length_a 8.78020(10)
_cell_length_b 16.9156(4)
_cell_length_c 22.1638(5)
_cell_measurement_reflns_used 46262
_cell_measurement_temperature 120(2)
_cell_measurement_theta_max 27.10
_cell_measurement_theta_min 2.91
_cell_volume 3255.72(11)
_computing_cell_refinement 'DENZO (Otwinowski & Minor, 1997) & COLLECT (Hooft, R.W.W., 1998)'
_computing_data_collection 'COLLECT (Hooft, R.W.W., 1998)'
_computing_data_reduction 'DENZO (Otwinowski & Minor, 1997) & COLLECT (Hooft, R.W.W., 1998)'
_computing_molecular_graphics
;
Images generated using CrystalMaker: a crystal and molecular
structures program for Mac and Windows. CrystalMaker Software Ltd,
Oxford, England (www.crystalmaker.com)
;
_computing_publication_material 'WINGX (Farrugia, 1998)'
_computing_structure_refinement 'SHELXL-97 (Sheldrick, 2008)'
_computing_structure_solution 'SHELXS-97 (Sheldrick, 1997)'
_diffrn_ambient_temperature 120(2)
_diffrn_detector_area_resol_mean 9.091
_diffrn_measured_fraction_theta_full 0.997
_diffrn_measured_fraction_theta_max 0.997
_diffrn_measurement_device_type 'Bruker-Nonius CCD camera on \k-goniostat'
_diffrn_measurement_method '\f & \w scans to fill the asymmetric unit'
_diffrn_radiation_monochromator graphite
_diffrn_radiation_source 'Bruker Nonius FR591 Rotating Anode'
_diffrn_radiation_type MoK\a
_diffrn_radiation_wavelength 0.71073
_diffrn_reflns_av_R_equivalents 0.0907
_diffrn_reflns_av_sigmaI/netI 0.0776
_diffrn_reflns_limit_h_max 10
_diffrn_reflns_limit_h_min -10
_diffrn_reflns_limit_k_max 20
_diffrn_reflns_limit_k_min -20
_diffrn_reflns_limit_l_max 26
_diffrn_reflns_limit_l_min -26
_diffrn_reflns_number 61520
_diffrn_reflns_theta_full 25.03
_diffrn_reflns_theta_max 25.03
_diffrn_reflns_theta_min 2.96
_diffrn_standards_number 0
_exptl_absorpt_coefficient_mu 0.110
_exptl_absorpt_correction_T_max 0.9837
_exptl_absorpt_correction_T_min 0.9678
_exptl_absorpt_correction_type multi-scan
_exptl_absorpt_process_details
;
SADABS V2.10 (Sheldrick, G.M., 2003)
;
_exptl_crystal_colour Colourless
_exptl_crystal_density_diffrn 1.211
_exptl_crystal_density_method 'not measured'
_exptl_crystal_description Block
_exptl_crystal_F_000 1284
_exptl_crystal_size_max 0.3
_exptl_crystal_size_mid 0.2
_exptl_crystal_size_min 0.15
_refine_diff_density_max 0.805
_refine_diff_density_min -0.851
_refine_diff_density_rms 0.076
_refine_ls_extinction_method none
_refine_ls_goodness_of_fit_ref 1.007
_refine_ls_hydrogen_treatment constr
_refine_ls_matrix_type full
_refine_ls_number_parameters 767
_refine_ls_number_reflns 11472
_refine_ls_number_restraints 19
_refine_ls_restrained_S_all 1.024
_refine_ls_R_factor_all 0.1087
_refine_ls_R_factor_gt 0.0739
_refine_ls_shift/su_max 0.001
_refine_ls_shift/su_mean 0.000
_refine_ls_structure_factor_coef Fsqd
_refine_ls_weighting_details 'calc w=1/[\s^2^(Fo^2^)+(0.0843P)^2^+3.3025P] where P=(Fo^2^+2Fc^2^)/3'
_refine_ls_weighting_scheme calc
_refine_ls_wR_factor_gt 0.1630
_refine_ls_wR_factor_ref 0.1836
_reflns_number_gt 8163
_reflns_number_total 11472
_reflns_threshold_expression >2\s(I)
_cod_data_source_file c0sc00202j.txt
_cod_data_source_block 2009jh0011
_cod_depositor_comments
;
The following automatic conversions were performed:

'_symmetry_cell_setting' value 'Triclinic' changed to 'triclinic'
according to
/usr/data/users/saulius/automatic-downloads/retrospective/RSC/lib/dictionaries/cif_core.dic
dictionary named 'cif_core.dic' version 2.4.2 from 2011-04-26.

Automatic conversion script
Id: cif_fix_values 2281 2013-09-26 08:29:07Z andrius 
;
_cod_original_sg_symbol_H-M P-1
_cod_database_code 1515787

loop_
_symmetry_equiv_pos_as_xyz
'x, y, z'
'-x, -y, -z'

loop_
_atom_site_label
_atom_site_type_symbol
_atom_site_fract_x
_atom_site_fract_y
_atom_site_fract_z
_atom_site_U_iso_or_equiv
_atom_site_adp_type
_atom_site_occupancy
_atom_site_symmetry_multiplicity
_atom_site_calc_flag
_atom_site_refinement_flags
_atom_site_disorder_assembly
_atom_site_disorder_group
C1 C 0.6418(4) 0.0881(2) 0.94329(17) 0.0415(8) Uani 1 1 d . . .
H1 H 0.6429 0.0413 0.9206 0.050 Uiso 1 1 calc R . .
C2 C 0.6962(4) 0.0899(2) 0.99913(17) 0.0448(9) Uani 1 1 d . . .
H2A H 0.7412 0.0455 1.0218 0.054 Uiso 1 1 calc R . .
C3 C 0.6730(4) 0.1711(2) 1.01734(15) 0.0371(8) Uani 1 1 d . . .
C4 C 0.7019(4) 0.2093(2) 1.06972(16) 0.0426(9) Uani 1 1 d . . .
H4A H 0.7485 0.1801 1.1023 0.051 Uiso 1 1 calc R . .
C5 C 0.6606(4) 0.2909(2) 1.07262(16) 0.0430(9) Uani 1 1 d . . .
H5A H 0.6768 0.3177 1.1082 0.052 Uiso 1 1 calc R . .
C6 C 0.5958(4) 0.3346(2) 1.02460(15) 0.0370(8) Uani 1 1 d . . .
H6A H 0.5708 0.3907 1.0280 0.044 Uiso 1 1 calc R . .
C7 C 0.5664(4) 0.29869(19) 0.97175(15) 0.0324(7) Uani 1 1 d . . .
C8 C 0.6042(4) 0.21555(19) 0.96898(14) 0.0317(7) Uani 1 1 d . . .
C9 C 0.4074(4) 0.41065(19) 0.92424(15) 0.0336(7) Uani 1 1 d . . .
C10 C 0.3748(3) 0.45479(18) 0.86747(14) 0.0287(7) Uani 1 1 d . . .
C11 C 0.2843(4) 0.52657(18) 0.86345(15) 0.0320(7) Uani 1 1 d . . .
H11 H 0.2297 0.5550 0.8963 0.038 Uiso 1 1 calc R . .
C12 C 0.2867(3) 0.55106(18) 0.80155(15) 0.0292(7) Uani 1 1 d . . .
C13 C 0.3806(3) 0.49012(17) 0.76915(14) 0.0254(7) Uani 1 1 d . . .
C14 C 0.2229(4) 0.61871(19) 0.76918(16) 0.0344(8) Uani 1 1 d . . .
H14 H 0.1596 0.6609 0.7894 0.041 Uiso 1 1 calc R . .
C15 C 0.2547(4) 0.62199(19) 0.70754(16) 0.0347(8) Uani 1 1 d . . .
H15 H 0.2135 0.6678 0.6855 0.042 Uiso 1 1 calc R . .
C16 C 0.3456(3) 0.56044(17) 0.67599(15) 0.0303(7) Uani 1 1 d . . .
H16 H 0.3641 0.5653 0.6333 0.036 Uiso 1 1 calc R . .
C17 C 0.4086(3) 0.49291(17) 0.70616(14) 0.0275(7) Uani 1 1 d . . .
C18 C 0.5776(3) 0.42103(18) 0.62489(14) 0.0283(7) Uani 1 1 d . . .
C19 C 0.7171(3) 0.31246(18) 0.56062(14) 0.0270(7) Uani 1 1 d . . .
C20 C 0.7525(3) 0.35660(19) 0.50871(14) 0.0300(7) Uani 1 1 d . . .
H20 H 0.7236 0.4126 0.5079 0.036 Uiso 1 1 calc R . .
C21 C 0.8302(3) 0.31960(19) 0.45736(14) 0.0296(7) Uani 1 1 d . . .
H21 H 0.8535 0.3516 0.4227 0.035 Uiso 1 1 calc R . .
C22 C 0.8738(3) 0.23863(18) 0.45555(14) 0.0280(7) Uani 1 1 d . . .
H22 H 0.9246 0.2147 0.4201 0.034 Uiso 1 1 calc R . .
C23 C 0.8410(3) 0.19212(18) 0.50776(14) 0.0267(7) Uani 1 1 d . . .
C24 C 0.7660(3) 0.22977(17) 0.55970(13) 0.0257(7) Uani 1 1 d . . .
C25 C 0.8721(3) 0.10975(18) 0.52289(14) 0.0299(7) Uani 1 1 d . . .
H25 H 0.9211 0.0691 0.4969 0.036 Uiso 1 1 calc R . .
C26 C 0.8182(3) 0.09968(18) 0.58186(15) 0.0296(7) Uani 1 1 d . . .
C27 C 0.8299(4) 0.02248(18) 0.61588(15) 0.0309(7) Uani 1 1 d . . .
C28 C 0.7921(3) -0.04594(18) 0.71431(14) 0.0287(7) Uani 1 1 d . . .
C29 C 0.8959(4) -0.11439(18) 0.70487(16) 0.0336(7) Uani 1 1 d . . .
H29 H 0.9712 -0.1157 0.6717 0.040 Uiso 1 1 calc R . .
C30 C 0.8910(4) -0.18141(19) 0.74352(17) 0.0394(8) Uani 1 1 d . . .
H30 H 0.9643 -0.2269 0.7359 0.047 Uiso 1 1 calc R . .
C31 C 0.7843(4) -0.1837(2) 0.79195(17) 0.0397(8) Uani 1 1 d . . .
H31 H 0.7818 -0.2301 0.8171 0.048 Uiso 1 1 calc R . .
C32 C 0.6789(4) -0.11516(19) 0.80301(15) 0.0341(8) Uani 1 1 d . . .
C33 C 0.6859(3) -0.04692(17) 0.76484(14) 0.0278(7) Uani 1 1 d . . .
C34 C 0.5561(4) -0.0950(2) 0.84822(16) 0.0409(8) Uani 1 1 d . . .
H34 H 0.5229 -0.1286 0.8804 0.049 Uiso 1 1 calc R . .
C35 C 0.4964(4) -0.0187(2) 0.83624(16) 0.0377(8) Uani 1 1 d . . .
H35 H 0.4137 0.0101 0.8595 0.045 Uiso 1 1 calc R . .
C36 C 0.5108(4) 0.2370(2) 0.39494(17) 0.0394(8) Uani 1 1 d . . .
H36A H 0.5504 0.2847 0.3757 0.047 Uiso 1 1 calc R . .
H36B H 0.5807 0.2166 0.4265 0.047 Uiso 1 1 calc R . .
C37 C 0.5170(4) 0.1743(2) 0.34763(18) 0.0467(9) Uani 1 1 d . . .
H37A H 0.4616 0.1964 0.3123 0.056 Uiso 1 1 calc R . .
H37B H 0.4673 0.1282 0.3645 0.056 Uiso 1 1 calc R . .
C38 C 0.6876(4) 0.1474(2) 0.3280(2) 0.0536(10) Uani 1 1 d . . .
H38A H 0.7394 0.1948 0.3161 0.064 Uiso 1 1 calc R . .
H38B H 0.7393 0.1204 0.3626 0.064 Uiso 1 1 calc R . .
C39 C 0.7027(5) 0.0927(3) 0.2768(2) 0.0706(13) Uani 1 1 d . . .
H39A H 0.8120 0.0765 0.2656 0.106 Uiso 1 1 calc R . .
H39B H 0.6539 0.1198 0.2422 0.106 Uiso 1 1 calc R . .
H39C H 0.6524 0.0455 0.2887 0.106 Uiso 1 1 calc R . .
C40 C 0.2902(4) 0.19210(19) 0.45907(16) 0.0336(7) Uani 1 1 d . . .
H40A H 0.1868 0.2108 0.4780 0.040 Uiso 1 1 calc R . .
H40B H 0.2773 0.1516 0.4292 0.040 Uiso 1 1 calc R . .
C41 C 0.3877(4) 0.1520(2) 0.50773(18) 0.0442(9) Uani 1 1 d . . .
H41A H 0.4017 0.1917 0.5381 0.053 Uiso 1 1 calc R . .
H41B H 0.4905 0.1312 0.4893 0.053 Uiso 1 1 calc R . .
C42 C 0.3119(4) 0.0840(2) 0.53870(18) 0.0465(9) Uani 1 1 d . . .
H42A H 0.2058 0.1043 0.5540 0.056 Uiso 1 1 calc R . .
H42B H 0.3051 0.0427 0.5087 0.056 Uiso 1 1 calc R . .
C43 C 0.3998(5) 0.0467(3) 0.5907(2) 0.0714(14) Uani 1 1 d . . .
H43A H 0.5049 0.0265 0.5758 0.107 Uiso 1 1 calc R . .
H43B H 0.3483 0.0026 0.6088 0.107 Uiso 1 1 calc R . .
H43C H 0.4033 0.0869 0.6213 0.107 Uiso 1 1 calc R . .
C44 C 0.3694(4) 0.32799(19) 0.46894(16) 0.0362(8) Uani 1 1 d D . .
H44A H 0.4350 0.3050 0.5012 0.043 Uiso 1 1 calc R . .
H44B H 0.4238 0.3690 0.4467 0.043 Uiso 1 1 calc R . .
C45 C 0.2196(4) 0.3684(2) 0.49851(16) 0.0390(8) Uani 1 1 d D . .
H45A H 0.1515 0.3276 0.5114 0.047 Uiso 1 1 calc R . .
H45B H 0.1667 0.4049 0.4687 0.047 Uiso 1 1 calc R . .
C46 C 0.2482(4) 0.4155(2) 0.55346(16) 0.0419(9) Uani 1 1 d D . .
H46A H 0.2935 0.3782 0.5845 0.050 Uiso 1 1 calc R . .
H46B H 0.3233 0.4531 0.5412 0.050 Uiso 1 1 calc R . .
C47 C 0.1020(5) 0.4614(2) 0.58038(19) 0.0552(11) Uani 1 1 d D . .
H47A H 0.1251 0.4909 0.6153 0.083 Uiso 1 1 calc R . .
H47B H 0.0283 0.4243 0.5934 0.083 Uiso 1 1 calc R . .
H47C H 0.0577 0.4990 0.5499 0.083 Uiso 1 1 calc R . .
C48 C 0.2391(3) 0.29288(18) 0.37874(15) 0.0305(7) Uani 1 1 d . . .
H48A H 0.2282 0.2487 0.3518 0.037 Uiso 1 1 calc R . .
H48B H 0.1373 0.3086 0.4002 0.037 Uiso 1 1 calc R . .
C49 C 0.2831(4) 0.3629(2) 0.34013(16) 0.0365(8) Uani 1 1 d . . .
H49A H 0.3753 0.3456 0.3131 0.044 Uiso 1 1 calc R . .
H49B H 0.3089 0.4048 0.3665 0.044 Uiso 1 1 calc R . .
C50 C 0.1513(4) 0.3968(2) 0.30235(17) 0.0406(8) Uani 1 1 d . . .
H50A H 0.1359 0.3571 0.2722 0.049 Uiso 1 1 calc R . .
H50B H 0.0557 0.4061 0.3291 0.049 Uiso 1 1 calc R . .
C51 C 0.1791(5) 0.4740(3) 0.2696(2) 0.0616(12) Uani 1 1 d . . .
H51A H 0.0908 0.4930 0.2462 0.092 Uiso 1 1 calc R . .
H51B H 0.2722 0.4650 0.2423 0.092 Uiso 1 1 calc R . .
H51C H 0.1923 0.5140 0.2992 0.092 Uiso 1 1 calc R . .
C52 C 0.9537(4) 0.20076(18) 0.85756(16) 0.0338(7) Uani 1 1 d . A .
H52A H 0.8754 0.1968 0.8917 0.041 Uiso 1 1 calc R . .
H52B H 0.8989 0.2074 0.8199 0.041 Uiso 1 1 calc R . .
C53 C 1.0593(4) 0.1235(2) 0.85470(19) 0.0457(9) Uani 1 1 d . . .
H53A H 1.0962 0.1093 0.8952 0.055 Uiso 1 1 calc R . .
H53B H 1.1498 0.1297 0.8264 0.055 Uiso 1 1 calc R . .
C54 C 0.9748(4) 0.0568(2) 0.83341(19) 0.0437(9) Uani 1 1 d . . .
H54A H 0.8652 0.0665 0.8484 0.052 Uiso 1 1 calc R . .
H54B H 0.9793 0.0582 0.7886 0.052 Uiso 1 1 calc R . .
C55 C 1.0405(5) -0.0237(2) 0.8545(2) 0.0621(12) Uani 1 1 d . . .
H55A H 1.1511 -0.0321 0.8427 0.093 Uiso 1 1 calc R . .
H55B H 0.9895 -0.0643 0.8361 0.093 Uiso 1 1 calc R . .
H55C H 1.0244 -0.0279 0.8987 0.093 Uiso 1 1 calc R . .
C56A C 1.1422(10) 0.2937(6) 0.8133(3) 0.0487(7) Uani 0.677(5) 1 d PD A 1
H56A H 1.2307 0.2511 0.8126 0.058 Uiso 0.677(5) 1 calc PR A 1
H56B H 1.1819 0.3441 0.8218 0.058 Uiso 0.677(5) 1 calc PR A 1
C57A C 1.0826(8) 0.3012(4) 0.7507(3) 0.0487(7) Uani 0.677(5) 1 d PD A 1
H57A H 0.9714 0.3210 0.7549 0.058 Uiso 0.677(5) 1 calc PR A 1
H57B H 1.1348 0.3422 0.7273 0.058 Uiso 0.677(5) 1 calc PR A 1
C58A C 1.1034(7) 0.2261(3) 0.7143(2) 0.0487(7) Uani 0.677(5) 1 d PD A 1
H58A H 1.2006 0.1939 0.7245 0.058 Uiso 0.677(5) 1 calc PR A 1
H58B H 1.0183 0.1946 0.7269 0.058 Uiso 0.677(5) 1 calc PR A 1
C59A C 1.1073(7) 0.2376(4) 0.6512(3) 0.0487(7) Uani 0.677(5) 1 d PD A 1
H59A H 1.0422 0.2871 0.6413 0.073 Uiso 0.677(5) 1 calc PR A 1
H59B H 1.0689 0.1926 0.6330 0.073 Uiso 0.677(5) 1 calc PR A 1
H59C H 1.2134 0.2412 0.6352 0.073 Uiso 0.677(5) 1 calc PR A 1
C56B C 1.114(2) 0.2921(13) 0.8022(7) 0.0487(7) Uani 0.323(5) 1 d PD A 2
H56C H 1.1866 0.2442 0.7911 0.058 Uiso 0.323(5) 1 calc PR A 2
H56D H 1.1764 0.3364 0.8063 0.058 Uiso 0.323(5) 1 calc PR A 2
C57B C 1.0048(15) 0.3145(7) 0.7472(4) 0.0487(7) Uani 0.323(5) 1 d PD A 2
H57C H 0.9223 0.2794 0.7493 0.058 Uiso 0.323(5) 1 calc PR A 2
H57D H 0.9560 0.3704 0.7507 0.058 Uiso 0.323(5) 1 calc PR A 2
C58B C 1.0955(13) 0.3046(7) 0.6897(5) 0.0487(7) Uani 0.323(5) 1 d PD A 2
H58C H 1.1001 0.3579 0.6703 0.058 Uiso 0.323(5) 1 calc PR A 2
H58D H 1.2020 0.2823 0.6978 0.058 Uiso 0.323(5) 1 calc PR A 2
C59B C 1.0399(13) 0.2549(8) 0.6482(5) 0.0487(7) Uani 0.323(5) 1 d PD A 2
H59D H 1.0623 0.1990 0.6614 0.073 Uiso 0.323(5) 1 calc PR A 2
H59E H 1.0905 0.2625 0.6079 0.073 Uiso 0.323(5) 1 calc PR A 2
H59F H 0.9284 0.2687 0.6466 0.073 Uiso 0.323(5) 1 calc PR A 2
C60 C 0.9009(4) 0.34336(18) 0.87666(16) 0.0328(7) Uani 1 1 d . A .
H60A H 0.8342 0.3465 0.8423 0.039 Uiso 1 1 calc R . .
H60B H 0.8377 0.3296 0.9135 0.039 Uiso 1 1 calc R . .
C61 C 0.9487(4) 0.42560(19) 0.88456(16) 0.0353(8) Uani 1 1 d . . .
H61A H 1.0070 0.4421 0.8473 0.042 Uiso 1 1 calc R . .
H61B H 1.0164 0.4239 0.9185 0.042 Uiso 1 1 calc R . .
C62 C 0.8065(4) 0.48566(19) 0.89753(18) 0.0416(9) Uani 1 1 d . . .
H62A H 0.7537 0.4713 0.9366 0.050 Uiso 1 1 calc R . .
H62B H 0.7345 0.4830 0.8655 0.050 Uiso 1 1 calc R . .
C63 C 0.8463(5) 0.5708(2) 0.9002(2) 0.0570(11) Uani 1 1 d . . .
H63A H 0.9164 0.5739 0.9322 0.085 Uiso 1 1 calc R . .
H63B H 0.7519 0.6073 0.9088 0.085 Uiso 1 1 calc R . .
H63C H 0.8962 0.5858 0.8612 0.085 Uiso 1 1 calc R . .
C64 C 1.1326(4) 0.2651(2) 0.91850(17) 0.0415(9) Uani 1 1 d . A .
H64A H 1.2098 0.2177 0.9115 0.050 Uiso 1 1 calc R . .
H64B H 1.1890 0.3121 0.9195 0.050 Uiso 1 1 calc R . .
C65 C 1.0472(5) 0.2550(2) 0.97984(17) 0.0499(10) Uani 1 1 d . . .
H65A H 0.9682 0.2188 0.9763 0.060 Uiso 1 1 calc R . .
H65B H 0.9940 0.3074 0.9930 0.060 Uiso 1 1 calc R . .
C66 C 1.1575(6) 0.2208(3) 1.0277(2) 0.0694(13) Uani 1 1 d . . .
H66A H 1.2464 0.2516 1.0261 0.083 Uiso 1 1 calc R . .
H66B H 1.1035 0.2268 1.0684 0.083 Uiso 1 1 calc R . .
C67 C 1.2158(6) 0.1329(3) 1.0179(2) 0.0775(15) Uani 1 1 d . . .
H67A H 1.1280 0.1022 1.0190 0.116 Uiso 1 1 calc R . .
H67B H 1.2828 0.1131 1.0499 0.116 Uiso 1 1 calc R . .
H67C H 1.2739 0.1270 0.9785 0.116 Uiso 1 1 calc R . .
N1 N 0.5851(3) 0.16361(15) 0.92443(12) 0.0336(6) Uani 1 1 d . . .
H901 H 0.5438 0.1765 0.8899 0.040 Uiso 1 1 calc R . .
N2 N 0.5055(3) 0.34114(15) 0.92054(12) 0.0312(6) Uani 1 1 d . . .
H2 H 0.5325 0.3215 0.8845 0.037 Uiso 1 1 calc R . .
N3 N 0.4334(3) 0.43197(14) 0.81011(11) 0.0267(6) Uani 1 1 d . . .
H3 H 0.4942 0.3878 0.8013 0.032 Uiso 1 1 calc R . .
N4 N 0.4927(3) 0.42517(14) 0.67972(11) 0.0293(6) Uani 1 1 d . . .
H4 H 0.4909 0.3801 0.7006 0.035 Uiso 1 1 calc R . .
N5 N 0.6354(3) 0.34261(15) 0.61315(12) 0.0309(6) Uani 1 1 d . . .
H5 H 0.6187 0.3075 0.6423 0.037 Uiso 1 1 calc R . .
N6 N 0.7521(3) 0.17259(14) 0.60464(12) 0.0270(6) Uani 1 1 d . . .
H6 H 0.7088 0.1808 0.6414 0.032 Uiso 1 1 calc R . .
N7 N 0.7903(3) 0.02302(14) 0.67638(12) 0.0289(6) Uani 1 1 d . . .
H7 H 0.7614 0.0695 0.6931 0.035 Uiso 1 1 calc R . .
N8 N 0.5721(3) 0.01100(15) 0.78587(12) 0.0310(6) Uani 1 1 d . . .
H8 H 0.5513 0.0590 0.7697 0.037 Uiso 1 1 calc R . .
N9 N 1.0305(3) 0.27561(15) 0.86536(12) 0.0319(6) Uani 1 1 d . . .
N10 N 0.3528(3) 0.26227(15) 0.42537(13) 0.0310(6) Uani 1 1 d . . .
O1 O 0.3465(3) 0.43680(15) 0.97228(11) 0.0491(7) Uani 1 1 d . . .
O2 O 0.6000(2) 0.47792(13) 0.59170(10) 0.0348(5) Uani 1 1 d . . .
O3 O 0.8741(3) -0.03929(13) 0.58856(11) 0.0440(6) Uani 1 1 d . . .
O4 O 0.6260(2) 0.28756(12) 0.79872(10) 0.0313(5) Uani 1 1 d . . .
O5 O 0.4786(2) 0.26609(12) 0.71424(10) 0.0317(5) Uani 1 1 d . . .
O6 O 0.4771(2) 0.17714(13) 0.80229(10) 0.0354(5) Uani 1 1 d . . .
O7 O 0.7045(2) 0.17511(12) 0.73380(10) 0.0321(5) Uani 1 1 d . . .
S1 S 0.57082(8) 0.22629(4) 0.76230(4) 0.02686(19) Uani 1 1 d . . .

loop_
_atom_site_aniso_label
_atom_site_aniso_U_11
_atom_site_aniso_U_22
_atom_site_aniso_U_33
_atom_site_aniso_U_23
_atom_site_aniso_U_13
_atom_site_aniso_U_12
C1 0.056(2) 0.0278(18) 0.042(2) -0.0009(15) -0.0059(17) -0.0078(16)
C2 0.064(2) 0.0316(19) 0.040(2) 0.0044(16) -0.0100(18) -0.0078(17)
C3 0.046(2) 0.0363(19) 0.0313(19) 0.0065(15) -0.0028(15) -0.0142(15)
C4 0.054(2) 0.041(2) 0.035(2) 0.0083(16) -0.0059(16) -0.0144(17)
C5 0.063(2) 0.040(2) 0.0292(19) 0.0014(16) -0.0050(17) -0.0197(17)
C6 0.049(2) 0.0285(17) 0.0348(19) -0.0054(15) 0.0025(15) -0.0135(15)
C7 0.0347(17) 0.0329(18) 0.0294(18) 0.0014(14) 0.0039(14) -0.0078(14)
C8 0.0339(17) 0.0343(18) 0.0279(18) 0.0001(14) 0.0031(13) -0.0110(14)
C9 0.0321(17) 0.0320(17) 0.037(2) -0.0027(15) 0.0014(15) -0.0064(14)
C10 0.0295(16) 0.0280(16) 0.0292(17) -0.0054(13) 0.0024(13) -0.0069(13)
C11 0.0340(17) 0.0289(17) 0.0333(19) -0.0100(14) 0.0010(14) -0.0045(13)
C12 0.0273(16) 0.0268(16) 0.0340(18) -0.0060(14) -0.0030(13) -0.0035(13)
C13 0.0236(15) 0.0199(15) 0.0330(18) -0.0027(13) -0.0026(13) -0.0033(12)
C14 0.0340(17) 0.0274(17) 0.040(2) -0.0051(15) -0.0030(15) 0.0027(13)
C15 0.0318(17) 0.0290(17) 0.042(2) 0.0024(15) -0.0085(15) 0.0039(13)
C16 0.0309(16) 0.0246(16) 0.0356(19) 0.0009(14) -0.0056(14) -0.0022(13)
C17 0.0238(15) 0.0239(15) 0.0359(19) -0.0064(13) -0.0042(13) -0.0043(12)
C18 0.0294(16) 0.0260(16) 0.0295(18) -0.0029(14) -0.0047(13) -0.0017(13)
C19 0.0242(15) 0.0272(16) 0.0294(17) -0.0045(13) -0.0015(13) -0.0019(12)
C20 0.0266(16) 0.0304(17) 0.0330(18) 0.0025(14) -0.0061(13) -0.0019(13)
C21 0.0267(15) 0.0379(18) 0.0253(17) 0.0031(14) -0.0029(13) -0.0088(13)
C22 0.0247(15) 0.0351(17) 0.0245(16) -0.0040(13) 0.0001(12) -0.0048(13)
C23 0.0216(14) 0.0300(16) 0.0296(17) -0.0065(13) -0.0015(12) -0.0058(12)
C24 0.0255(15) 0.0268(16) 0.0254(16) -0.0017(13) -0.0019(12) -0.0055(12)
C25 0.0314(16) 0.0262(16) 0.0320(18) -0.0068(13) 0.0017(14) -0.0041(13)
C26 0.0295(16) 0.0243(16) 0.0352(19) -0.0055(14) 0.0003(14) -0.0043(13)
C27 0.0330(17) 0.0273(17) 0.0322(19) -0.0060(14) 0.0008(14) -0.0040(13)
C28 0.0309(16) 0.0251(16) 0.0320(18) -0.0025(13) -0.0064(13) -0.0078(13)
C29 0.0326(17) 0.0272(17) 0.041(2) -0.0047(15) -0.0046(14) -0.0018(13)
C30 0.045(2) 0.0263(17) 0.048(2) -0.0047(15) -0.0158(17) 0.0015(15)
C31 0.052(2) 0.0286(18) 0.041(2) 0.0035(15) -0.0147(17) -0.0095(15)
C32 0.0391(18) 0.0305(17) 0.0359(19) -0.0008(14) -0.0111(15) -0.0118(14)
C33 0.0296(16) 0.0240(15) 0.0318(18) -0.0039(13) -0.0077(13) -0.0071(13)
C34 0.049(2) 0.043(2) 0.034(2) 0.0020(16) -0.0011(16) -0.0216(17)
C35 0.0350(18) 0.045(2) 0.035(2) -0.0045(16) 0.0000(15) -0.0125(15)
C36 0.0235(16) 0.040(2) 0.054(2) 0.0027(17) -0.0024(15) -0.0026(14)
C37 0.0347(19) 0.053(2) 0.050(2) -0.0008(19) -0.0010(17) 0.0034(17)
C38 0.044(2) 0.046(2) 0.068(3) -0.010(2) 0.0080(19) 0.0013(17)
C39 0.058(3) 0.083(3) 0.073(3) -0.022(3) -0.011(2) -0.006(2)
C40 0.0299(16) 0.0280(17) 0.043(2) 0.0012(15) -0.0023(14) -0.0064(13)
C41 0.0373(19) 0.041(2) 0.056(2) 0.0104(18) -0.0126(17) -0.0076(16)
C42 0.045(2) 0.038(2) 0.057(3) 0.0108(18) -0.0086(18) -0.0086(16)
C43 0.069(3) 0.065(3) 0.080(3) 0.033(3) -0.013(3) -0.011(2)
C44 0.0359(18) 0.0293(17) 0.047(2) -0.0024(15) -0.0154(15) -0.0105(14)
C45 0.0401(19) 0.0341(18) 0.045(2) -0.0067(16) -0.0145(16) -0.0038(15)
C46 0.051(2) 0.0375(19) 0.041(2) -0.0029(16) -0.0157(17) -0.0120(16)
C47 0.064(3) 0.051(2) 0.053(3) -0.019(2) -0.011(2) -0.008(2)
C48 0.0249(15) 0.0300(17) 0.0374(19) -0.0011(14) -0.0076(13) -0.0039(13)
C49 0.0286(17) 0.0390(19) 0.042(2) 0.0029(16) -0.0056(14) -0.0062(14)
C50 0.043(2) 0.0376(19) 0.043(2) 0.0006(16) -0.0140(16) -0.0062(16)
C51 0.070(3) 0.057(3) 0.062(3) 0.017(2) -0.028(2) -0.013(2)
C52 0.0284(16) 0.0328(18) 0.041(2) -0.0064(15) -0.0051(14) -0.0047(13)
C53 0.0362(19) 0.037(2) 0.064(3) -0.0074(18) -0.0039(17) -0.0031(15)
C54 0.0387(19) 0.0352(19) 0.059(2) -0.0080(17) -0.0114(17) -0.0040(15)
C55 0.062(3) 0.043(2) 0.085(3) 0.003(2) -0.022(2) -0.014(2)
C56A 0.0474(19) 0.0482(14) 0.0480(15) -0.0007(12) 0.0050(14) -0.0017(14)
C57A 0.0474(19) 0.0482(14) 0.0480(15) -0.0007(12) 0.0050(14) -0.0017(14)
C58A 0.0474(19) 0.0482(14) 0.0480(15) -0.0007(12) 0.0050(14) -0.0017(14)
C59A 0.0474(19) 0.0482(14) 0.0480(15) -0.0007(12) 0.0050(14) -0.0017(14)
C56B 0.0474(19) 0.0482(14) 0.0480(15) -0.0007(12) 0.0050(14) -0.0017(14)
C57B 0.0474(19) 0.0482(14) 0.0480(15) -0.0007(12) 0.0050(14) -0.0017(14)
C58B 0.0474(19) 0.0482(14) 0.0480(15) -0.0007(12) 0.0050(14) -0.0017(14)
C59B 0.0474(19) 0.0482(14) 0.0480(15) -0.0007(12) 0.0050(14) -0.0017(14)
C60 0.0288(16) 0.0304(17) 0.0380(19) -0.0047(14) -0.0008(14) 0.0004(13)
C61 0.0353(17) 0.0317(18) 0.039(2) -0.0050(15) 0.0010(15) -0.0067(14)
C62 0.044(2) 0.0311(18) 0.048(2) -0.0081(16) 0.0122(17) -0.0047(15)
C63 0.062(3) 0.037(2) 0.068(3) -0.013(2) 0.023(2) -0.0050(18)
C64 0.0333(18) 0.0368(19) 0.058(2) -0.0004(17) -0.0177(17) -0.0079(15)
C65 0.061(2) 0.047(2) 0.045(2) -0.0037(18) -0.0160(19) -0.0085(19)
C66 0.096(4) 0.056(3) 0.064(3) 0.004(2) -0.040(3) -0.017(2)
C67 0.090(4) 0.062(3) 0.085(4) 0.020(3) -0.043(3) -0.014(3)
N1 0.0437(16) 0.0295(14) 0.0286(15) -0.0017(12) -0.0043(12) -0.0076(12)
N2 0.0340(14) 0.0328(14) 0.0264(14) 0.0000(11) 0.0030(11) -0.0059(11)
N3 0.0282(13) 0.0211(13) 0.0297(15) -0.0039(11) 0.0012(11) 0.0003(10)
N4 0.0363(14) 0.0219(13) 0.0278(15) -0.0007(11) 0.0004(11) 0.0022(11)
N5 0.0383(15) 0.0225(13) 0.0291(15) 0.0014(11) 0.0045(12) 0.0028(11)
N6 0.0308(13) 0.0229(13) 0.0259(14) -0.0036(11) 0.0048(11) -0.0014(10)
N7 0.0345(14) 0.0193(13) 0.0322(15) -0.0045(11) 0.0000(11) -0.0016(10)
N8 0.0319(14) 0.0256(13) 0.0355(16) -0.0004(12) -0.0002(12) -0.0053(11)
N9 0.0289(14) 0.0297(14) 0.0369(16) -0.0033(12) -0.0002(12) -0.0035(11)
N10 0.0253(13) 0.0275(14) 0.0410(16) 0.0010(12) -0.0057(11) -0.0052(11)
O1 0.0622(16) 0.0484(15) 0.0314(14) -0.0057(12) 0.0109(12) 0.0061(12)
O2 0.0418(13) 0.0271(12) 0.0347(13) 0.0025(10) 0.0015(10) -0.0049(10)
O3 0.0684(17) 0.0236(12) 0.0382(14) -0.0083(10) 0.0072(12) -0.0030(11)
O4 0.0342(12) 0.0261(11) 0.0330(13) -0.0065(9) -0.0048(9) 0.0010(9)
O5 0.0327(11) 0.0272(11) 0.0357(13) 0.0042(10) -0.0101(10) -0.0026(9)
O6 0.0334(12) 0.0300(12) 0.0410(14) 0.0050(10) 0.0030(10) -0.0018(9)
O7 0.0334(12) 0.0277(11) 0.0333(13) -0.0061(9) 0.0018(9) 0.0029(9)
S1 0.0277(4) 0.0226(4) 0.0293(4) -0.0012(3) -0.0007(3) 0.0004(3)

loop_
_atom_type_symbol
_atom_type_description
_atom_type_scat_dispersion_real
_atom_type_scat_dispersion_imag
_atom_type_scat_source
C C 0.0033 0.0016 'International Tables Vol C Tables 4.2.6.8 and 6.1.1.4'
H H 0.0000 0.0000 'International Tables Vol C Tables 4.2.6.8 and 6.1.1.4'
N N 0.0061 0.0033 'International Tables Vol C Tables 4.2.6.8 and 6.1.1.4'
O O 0.0106 0.0060 'International Tables Vol C Tables 4.2.6.8 and 6.1.1.4'
S S 0.1246 0.1234 'International Tables Vol C Tables 4.2.6.8 and 6.1.1.4'

loop_
_geom_angle_atom_site_label_1
_geom_angle_atom_site_label_2
_geom_angle_atom_site_label_3
_geom_angle
C2 C1 N1 110.4(3)
C1 C2 C3 107.2(3)
C4 C3 C8 120.3(3)
C4 C3 C2 133.6(3)
C8 C3 C2 106.1(3)
C5 C4 C3 118.0(3)
C4 C5 C6 121.5(3)
C5 C6 C7 122.0(3)
C6 C7 C8 117.0(3)
C6 C7 N2 124.1(3)
C8 C7 N2 118.9(3)
N1 C8 C7 130.5(3)
N1 C8 C3 108.3(3)
C7 C8 C3 121.2(3)
O1 C9 N2 122.9(3)
O1 C9 C10 119.5(3)
N2 C9 C10 117.6(3)
C11 C10 N3 109.2(3)
C11 C10 C9 124.9(3)
N3 C10 C9 125.8(3)
C10 C11 C12 107.9(3)
C14 C12 C13 118.5(3)
C14 C12 C11 135.1(3)
C13 C12 C11 106.4(3)
N3 C13 C17 129.0(3)
N3 C13 C12 108.1(3)
C17 C13 C12 122.9(3)
C15 C14 C12 118.2(3)
C14 C15 C16 122.6(3)
C17 C16 C15 120.8(3)
C16 C17 C13 117.0(3)
C16 C17 N4 126.4(3)
C13 C17 N4 116.6(3)
O2 C18 N4 125.2(3)
O2 C18 N5 124.9(3)
N4 C18 N5 109.9(3)
C20 C19 N5 125.7(3)
C20 C19 C24 117.0(3)
N5 C19 C24 117.3(3)
C19 C20 C21 121.0(3)
C22 C21 C20 122.3(3)
C21 C22 C23 118.2(3)
C22 C23 C24 119.4(3)
C22 C23 C25 133.8(3)
C24 C23 C25 106.8(3)
N6 C24 C19 129.6(3)
N6 C24 C23 108.2(3)
C19 C24 C23 122.2(3)
C26 C25 C23 107.3(3)
C25 C26 N6 109.6(3)
C25 C26 C27 124.8(3)
N6 C26 C27 125.6(3)
O3 C27 N7 122.6(3)
O3 C27 C26 119.1(3)
N7 C27 C26 118.3(3)
C29 C28 C33 116.8(3)
C29 C28 N7 123.5(3)
C33 C28 N7 119.7(3)
C28 C29 C30 121.0(3)
C31 C30 C29 122.5(3)
C30 C31 C32 117.8(3)
C31 C32 C33 119.7(3)
C31 C32 C34 133.8(3)
C33 C32 C34 106.5(3)
N8 C33 C28 130.1(3)
N8 C33 C32 107.8(3)
C28 C33 C32 122.1(3)
C35 C34 C32 106.8(3)
C34 C35 N8 110.5(3)
C37 C36 N10 115.2(3)
C36 C37 C38 108.2(3)
C39 C38 C37 111.4(4)
C41 C40 N10 115.8(3)
C40 C41 C42 110.8(3)
C43 C42 C41 112.2(3)
C45 C44 N10 115.3(2)
C44 C45 C46 111.2(3)
C47 C46 C45 111.9(3)
C49 C48 N10 114.9(2)
C48 C49 C50 110.5(3)
C51 C50 C49 113.0(3)
C53 C52 N9 115.9(3)
C52 C53 C54 110.4(3)
C55 C54 C53 113.1(3)
N9 C56A C57A 117.3(6)
C58A C57A C56A 116.3(6)
C59A C58A C57A 115.6(5)
N9 C56B C57B 116.0(11)
C58B C57B C56B 109.7(11)
C59B C58B C57B 115.3(11)
C61 C60 N9 116.4(3)
C60 C61 C62 109.8(3)
C61 C62 C63 112.2(3)
C65 C64 N9 114.7(3)
C64 C65 C66 111.5(4)
C67 C66 C65 112.1(4)
C1 N1 C8 108.0(3)
C9 N2 C7 123.8(3)
C13 N3 C10 108.4(2)
C18 N4 C17 127.5(3)
C18 N5 C19 127.8(3)
C24 N6 C26 108.0(2)
C27 N7 C28 124.6(3)
C35 N8 C33 108.4(3)
C56A N9 C60 112.6(4)
C56A N9 C64 102.4(3)
C60 N9 C64 110.6(3)
C56A N9 C52 114.1(4)
C60 N9 C52 106.4(2)
C64 N9 C52 110.8(2)
C56A N9 C56B 13.5(6)
C60 N9 C56B 107.5(7)
C64 N9 C56B 115.6(6)
C52 N9 C56B 105.4(7)
C36 N10 C40 110.8(2)
C36 N10 C44 107.2(2)
C40 N10 C44 110.7(3)
C36 N10 C48 110.8(3)
C40 N10 C48 107.2(2)
C44 N10 C48 110.2(2)
O6 S1 O5 110.49(13)
O6 S1 O7 109.57(13)
O5 S1 O7 108.96(13)
O6 S1 O4 109.04(13)
O5 S1 O4 109.27(12)
O7 S1 O4 109.51(12)

loop_
_geom_bond_atom_site_label_1
_geom_bond_atom_site_label_2
_geom_bond_distance
C1 C2 1.362(5)
C1 N1 1.375(4)
C2 C3 1.430(5)
C3 C4 1.401(5)
C3 C8 1.417(5)
C4 C5 1.385(5)
C5 C6 1.392(5)
C6 C7 1.392(5)
C7 C8 1.406(5)
C7 N2 1.425(4)
C8 N1 1.376(4)
C9 O1 1.225(4)
C9 N2 1.368(4)
C9 C10 1.470(5)
C10 C11 1.369(4)
C10 N3 1.384(4)
C11 C12 1.420(5)
C12 C14 1.409(4)
C12 C13 1.415(4)
C13 N3 1.377(4)
C13 C17 1.400(4)
C14 C15 1.375(5)
C15 C16 1.402(4)
C16 C17 1.380(4)
C17 N4 1.402(4)
C18 O2 1.219(4)
C18 N4 1.377(4)
C18 N5 1.385(4)
C19 C20 1.388(4)
C19 N5 1.397(4)
C19 C24 1.411(4)
C20 C21 1.406(4)
C21 C22 1.376(4)
C22 C23 1.411(4)
C23 C24 1.412(4)
C23 C25 1.420(4)
C24 N6 1.376(4)
C25 C26 1.369(4)
C26 N6 1.389(4)
C26 C27 1.483(4)
C27 O3 1.230(4)
C27 N7 1.360(4)
C28 C29 1.391(4)
C28 C33 1.404(4)
C28 N7 1.415(4)
C29 C30 1.402(5)
C30 C31 1.374(5)
C31 C32 1.405(5)
C32 C33 1.414(4)
C32 C34 1.432(5)
C33 N8 1.375(4)
C34 C35 1.356(5)
C35 N8 1.371(4)
C36 C37 1.509(5)
C36 N10 1.514(4)
C37 C38 1.544(5)
C38 C39 1.475(6)
C40 C41 1.517(5)
C40 N10 1.522(4)
C41 C42 1.521(5)
C42 C43 1.512(6)
C44 C45 1.517(5)
C44 N10 1.523(4)
C45 C46 1.529(5)
C46 C47 1.508(5)
C48 C49 1.512(5)
C48 N10 1.523(4)
C49 C50 1.522(5)
C50 C51 1.511(5)
C52 C53 1.504(4)
C52 N9 1.528(4)
C53 C54 1.530(5)
C54 C55 1.486(5)
C56A N9 1.507(9)
C56A C57A 1.517(8)
C57A C58A 1.512(7)
C58A C59A 1.404(7)
C56B N9 1.567(18)
C56B C57B 1.614(13)
C57B C58B 1.456(12)
C58B C59B 1.419(12)
C60 C61 1.522(4)
C60 N9 1.523(4)
C61 C62 1.523(4)
C62 C63 1.529(5)
C64 C65 1.518(5)
C64 N9 1.525(4)
C65 C66 1.539(5)
C66 C67 1.527(6)
O4 S1 1.483(2)
O5 S1 1.480(2)
O6 S1 1.474(2)
O7 S1 1.481(2)

loop_
_geom_hbond_atom_site_label_D
_geom_hbond_atom_site_label_H
_geom_hbond_atom_site_label_A
_geom_hbond_distance_DH
_geom_hbond_distance_HA
_geom_hbond_distance_DA
_geom_hbond_angle_DHA
N1 H901 O6 0.88 2.07 2.927(4) 164.6
N1 H901 S1 0.88 2.93 3.721(3) 151.0
N2 H2 O4 0.88 2.08 2.953(3) 170.2
N3 H3 O4 0.88 1.93 2.797(3) 168.9
N3 H3 S1 0.88 2.87 3.698(2) 156.3
N4 H4 O5 0.88 1.96 2.789(3) 157.0
N4 H4 S1 0.88 2.93 3.788(3) 165.2
N5 H5 O5 0.88 2.10 2.898(3) 150.7
N5 H5 S1 0.88 2.98 3.835(3) 164.2
N6 H6 O7 0.88 2.05 2.863(3) 154.1
N6 H6 S1 0.88 2.94 3.818(3) 173.8
N7 H7 O7 0.88 2.02 2.896(3) 177.2
N8 H8 O6 0.88 2.15 2.856(3) 136.5
N8 H8 O7 0.88 2.59 3.286(3) 136.7
N8 H8 S1 0.88 2.86 3.661(3) 153.0
